data_4309406
loop_
_publ_author_name
'Konrad T. Szacilowski'
'Puhui Xie'
'Aramice Y. S. Malkhasian'
'Mary Jane Heeg'
'Manawadevi Y. Udugala-Ganehenege'
'Lowell E. Wenger'
'John F. Endicott'

_publ_contact_author_address
;    Department of Chemistry
     Wayne State University
     Detroit, Michigan 48202
;
_publ_contact_author_name '    Prof. John Endicott'
_publ_section_title
;
Solid-State Structures and Magnetic Properties of Halide-Bridged,
Face-to-Face Bis-Nickel(II)-Macrocyclic Ligand Complexes: Ligand-Mediated
Interchanges of Electronic Configuration
;
_journal_name_full 'Inorganic Chemistry'
_journal_page_first 6019
_journal_page_last 6033
_journal_paper_doi 10.1021/ic050147x
_journal_volume 44
_journal_year 2005
_chemical_formula_sum 'C32 H64 Br4 N8 Ni2 O'
_chemical_formula_weight 1013.97
_chemical_name_systematic
; 
 ? 
;
_space_group_IT_number 14
_symmetry_cell_setting monoclinic
_symmetry_space_group_name_Hall '-P 2ybc'
_symmetry_space_group_name_H-M 'P 1 21/c 1'
_atom_sites_solution_hydrogens geom
_atom_sites_solution_primary direct
_atom_sites_solution_secondary difmap
_audit_creation_method SHELXL-97
_cell_angle_alpha 90.00
_cell_angle_beta 95.941(3)
_cell_angle_gamma 90.00
_cell_formula_units_Z 4
_cell_length_a 9.1751(5)
_cell_length_b 20.7021(13)
_cell_length_c 20.7219(13)
_cell_measurement_reflns_used 5650
_cell_measurement_temperature 100(2)
_cell_measurement_theta_max 28.5
_cell_measurement_theta_min 2.55
_cell_volume 3914.9(4)
_computing_cell_refinement 'Bruker APEX2'
_computing_data_collection 'Bruker APEX2'
_computing_data_reduction 'Bruker APEX2'
_computing_molecular_graphics SHELXTL-Plus
_computing_publication_material SHELXL-97
_computing_structure_refinement 'SHELXL-97 (Sheldrick, 1997)'
_computing_structure_solution 'SHELXS-97 (Sheldrick, 1997)'
_diffrn_ambient_temperature 100(2)
_diffrn_measured_fraction_theta_full 0.999
_diffrn_measured_fraction_theta_max 0.995
_diffrn_measurement_device_type 'Bruker APEX2 kappa'
_diffrn_measurement_method 'Bruker APEX2'
_diffrn_radiation_monochromator graphite
_diffrn_radiation_source 'fine-focus sealed tube'
_diffrn_radiation_type MoK\a
_diffrn_radiation_wavelength 0.71073
_diffrn_reflns_av_R_equivalents 0.064
_diffrn_reflns_av_sigmaI/netI 0.0523
_diffrn_reflns_limit_h_max 12
_diffrn_reflns_limit_h_min -12
_diffrn_reflns_limit_k_max 28
_diffrn_reflns_limit_k_min 0
_diffrn_reflns_limit_l_max 28
_diffrn_reflns_limit_l_min 0
_diffrn_reflns_number 70675
_diffrn_reflns_theta_full 28.30
_diffrn_reflns_theta_max 29.47
_diffrn_reflns_theta_min 1.97
_exptl_absorpt_coefficient_mu 5.082
_exptl_absorpt_correction_T_max 0.7852
_exptl_absorpt_correction_T_min 0.4969
_exptl_absorpt_correction_type multi-scan
_exptl_crystal_colour 'pale red-purple'
_exptl_crystal_density_diffrn 1.720
_exptl_crystal_density_method 'not measured'
_exptl_crystal_description plate
_exptl_crystal_F_000 2064
_exptl_crystal_size_max 0.16
_exptl_crystal_size_mid 0.12
_exptl_crystal_size_min 0.05
_refine_diff_density_max 6.059
_refine_diff_density_min -1.562
_refine_diff_density_rms 0.209
_refine_ls_extinction_method none
_refine_ls_goodness_of_fit_ref 1.026
_refine_ls_hydrogen_treatment mixed
_refine_ls_matrix_type full
_refine_ls_number_parameters 617
_refine_ls_number_reflns 10838
_refine_ls_number_restraints 0
_refine_ls_restrained_S_all 1.026
_refine_ls_R_factor_all 0.0790
_refine_ls_R_factor_gt 0.0521
_refine_ls_shift/su_max 0.417
_refine_ls_shift/su_mean 0.007
_refine_ls_structure_factor_coef Fsqd
_refine_ls_weighting_details 'calc w=1/[\s^2^(Fo^2^)+(0.0934P)^2^+0.0000P] where P=(Fo^2^+2Fc^2^)/3'
_refine_ls_weighting_scheme calc
_refine_ls_wR_factor_gt 0.1295
_refine_ls_wR_factor_ref 0.1409
_reflns_number_gt 7941
_reflns_number_total 10838
_reflns_threshold_expression >2sigma(I)
_cod_data_source_file ic050147xsi20050128_044126_8.cif
_cod_data_source_block brlw
_cod_depositor_comments
;
The following automatic conversions were performed:
'_exptl_absorpt_correction_type' value 'Multi-scan' changed to
'multi-scan' according to
'/home/saulius/struct/CIF-dictionaries/cif_core.dic' dictionary named
'cif_core.dic' version 2.4.1 from 2010-06-29.

Automatic conversion script
Id: cif_fix_enum 1527 2010-12-29 10:47:43Z saulius 
;
_cod_database_code 4309406

loop_
_symmetry_equiv_pos_as_xyz
'x, y, z'
'-x, y+1/2, -z+1/2'
'-x, -y, -z'
'x, -y-1/2, z-1/2'

loop_
_atom_site_label
_atom_site_type_symbol
_atom_site_fract_x
_atom_site_fract_y
_atom_site_fract_z
_atom_site_U_iso_or_equiv
_atom_site_adp_type
_atom_site_occupancy
_atom_site_symmetry_multiplicity
_atom_site_calc_flag
_atom_site_refinement_flags
_atom_site_disorder_assembly
_atom_site_disorder_group
Br1 Br -0.27091(5) 0.59722(2) 0.476785(18) 0.01686(11) Uani 1 1 d . . .
Ni1 Ni -0.22232(5) 0.58782(2) 0.60748(2) 0.00844(11) Uani 1 1 d . . .
Br2 Br -0.19300(5) 0.572037(19) 0.733748(18) 0.01715(11) Uani 1 1 d . . .
Ni2 Ni -0.30250(5) 0.58000(2) 0.88140(2) 0.01035(11) Uani 1 1 d . . .
Br3 Br -0.29142(5) 0.57254(2) 1.029628(19) 0.01929(11) Uani 1 1 d . . .
Br4 Br 0.26224(5) 0.67017(2) 0.73755(2) 0.02585(12) Uani 1 1 d . . .
N1 N -0.0402(4) 0.64717(16) 0.61056(16) 0.0107(6) Uani 1 1 d . . .
C1 C -0.0683(4) 0.71226(18) 0.58122(18) 0.0109(7) Uani 1 1 d . . .
C2 C 0.0704(5) 0.7529(2) 0.5795(2) 0.0162(8) Uani 1 1 d . . .
C3 C -0.1856(4) 0.74866(18) 0.61649(17) 0.0090(7) Uani 1 1 d . . .
C4 C -0.3435(4) 0.72526(19) 0.59504(18) 0.0113(7) Uani 1 1 d . . .
C5 C -0.4597(5) 0.7747(2) 0.6112(2) 0.0169(8) Uani 1 1 d . . .
N2 N -0.3713(3) 0.66060(16) 0.62118(16) 0.0111(6) Uani 1 1 d . . .
C6 C -0.5178(4) 0.6335(2) 0.5981(2) 0.0191(9) Uani 1 1 d . . .
C7 C -0.5227(5) 0.5631(2) 0.6215(2) 0.0203(9) Uani 1 1 d . . .
N3 N -0.4007(4) 0.52685(17) 0.59763(17) 0.0135(7) Uani 1 1 d . . .
C8 C -0.3820(5) 0.4609(2) 0.6248(2) 0.0165(8) Uani 1 1 d . . .
C9 C -0.2569(5) 0.4243(2) 0.5983(2) 0.0177(8) Uani 1 1 d . . .
C10 C -0.1031(5) 0.4499(2) 0.6189(2) 0.0174(8) Uani 1 1 d . . .
N4 N -0.0801(4) 0.51386(16) 0.59030(17) 0.0128(7) Uani 1 1 d . . .
C11 C 0.0681(4) 0.5408(2) 0.6066(2) 0.0165(8) Uani 1 1 d . . .
C12 C 0.0720(4) 0.6091(2) 0.5809(2) 0.0156(8) Uani 1 1 d . . .
C13 C -0.1425(4) 0.75039(18) 0.69079(18) 0.0099(7) Uani 1 1 d . . .
C14 C -0.1941(4) 0.81001(18) 0.72503(17) 0.0085(7) Uani 1 1 d . . .
C15 C -0.1393(4) 0.8698(2) 0.70603(18) 0.0149(8) Uani 1 1 d . . .
C16 C -0.1775(5) 0.9269(2) 0.7347(2) 0.0180(9) Uani 1 1 d . . .
C17 C -0.2746(5) 0.9261(2) 0.7815(2) 0.0164(8) Uani 1 1 d . . .
C18 C -0.3296(4) 0.8674(2) 0.80043(18) 0.0138(8) Uani 1 1 d . . .
C19 C -0.2879(4) 0.80874(19) 0.77454(17) 0.0112(7) Uani 1 1 d . . .
C20 C -0.3492(4) 0.74729(19) 0.80185(18) 0.0111(7) Uani 1 1 d . . .
N5 N -0.1484(3) 0.64648(17) 0.88024(16) 0.0124(7) Uani 1 1 d . . .
C21 C -0.1698(4) 0.71430(19) 0.90199(18) 0.0123(7) Uani 1 1 d . . .
C22 C -0.0435(5) 0.7584(2) 0.8853(2) 0.0214(9) Uani 1 1 d . . .
C23 C -0.3204(4) 0.74089(19) 0.87641(18) 0.0097(7) Uani 1 1 d . . .
C24 C -0.4419(4) 0.70342(18) 0.90569(17) 0.0090(7) Uani 1 1 d . . .
C25 C -0.5815(4) 0.7440(2) 0.9066(2) 0.0158(8) Uani 1 1 d . . .
N6 N -0.4672(3) 0.64055(15) 0.87031(15) 0.0094(6) Uani 1 1 d . . .
C26 C -0.6001(5) 0.6047(2) 0.8873(2) 0.0173(8) Uani 1 1 d . . .
C27 C -0.5932(5) 0.5397(2) 0.8552(2) 0.0175(8) Uani 1 1 d . . .
N7 N -0.4490(4) 0.51176(16) 0.87990(16) 0.0152(7) Uani 1 1 d . . .
C28 C -0.4232(5) 0.4500(2) 0.8474(2) 0.0212(9) Uani 1 1 d . . .
C29 C -0.2882(6) 0.4165(2) 0.8810(2) 0.0249(10) Uani 1 1 d . . .
C30 C -0.1463(5) 0.4523(2) 0.8724(2) 0.0217(10) Uani 1 1 d . . .
N8 N -0.1445(4) 0.51823(17) 0.90093(16) 0.0166(7) Uani 1 1 d . . .
C31 C -0.0016(5) 0.5496(2) 0.8932(2) 0.0210(9) Uani 1 1 d . . .
C32 C -0.0117(4) 0.6187(2) 0.9147(2) 0.0205(9) Uani 1 1 d . . .
O1 O 0.2215(6) 0.6678(2) 0.2585(2) 0.0567(13) Uani 1 1 d . . .
H1N1 H -0.008(5) 0.648(2) 0.644(2) 0.0173(15) Uiso 1 1 d . . .
H1 H -0.108(5) 0.705(2) 0.536(2) 0.0173(15) Uiso 1 1 d . . .
H2A H 0.113(5) 0.763(2) 0.624(2) 0.0173(15) Uiso 1 1 d . . .
H2B H 0.036(5) 0.797(2) 0.559(2) 0.0173(15) Uiso 1 1 d . . .
H2C H 0.129(5) 0.732(2) 0.553(2) 0.0173(15) Uiso 1 1 d . . .
H3 H -0.191(5) 0.790(2) 0.600(2) 0.0173(15) Uiso 1 1 d . . .
H4 H -0.358(5) 0.724(2) 0.558(2) 0.0173(15) Uiso 1 1 d . . .
H5A H -0.475(5) 0.774(2) 0.659(2) 0.0173(15) Uiso 1 1 d . . .
H5B H -0.560(5) 0.762(2) 0.590(2) 0.0173(15) Uiso 1 1 d . . .
H5C H -0.437(5) 0.807(3) 0.598(2) 0.0173(15) Uiso 1 1 d . . .
H1N2 H -0.367(5) 0.668(2) 0.658(2) 0.0173(15) Uiso 1 1 d . . .
H6A H -0.528(5) 0.639(2) 0.550(2) 0.0173(15) Uiso 1 1 d . . .
H6B H -0.599(5) 0.659(2) 0.615(2) 0.0173(15) Uiso 1 1 d . . .
H7A H -0.625(5) 0.547(2) 0.607(2) 0.0173(15) Uiso 1 1 d . . .
H7B H -0.516(5) 0.562(2) 0.671(2) 0.0173(15) Uiso 1 1 d . . .
H1N3 H -0.415(5) 0.526(2) 0.560(2) 0.0173(15) Uiso 1 1 d . . .
H8A H -0.376(5) 0.464(2) 0.670(2) 0.0173(15) Uiso 1 1 d . . .
H8B H -0.452(5) 0.441(2) 0.616(2) 0.0173(15) Uiso 1 1 d . . .
H9A H -0.265(5) 0.429(2) 0.557(2) 0.0173(15) Uiso 1 1 d . . .
H9B H -0.249(4) 0.379(2) 0.617(2) 0.0173(15) Uiso 1 1 d . . .
H10A H -0.088(5) 0.448(2) 0.653(2) 0.0173(15) Uiso 1 1 d . . .
H10B H -0.025(5) 0.417(2) 0.607(2) 0.0173(15) Uiso 1 1 d . . .
H1N4 H -0.091(5) 0.507(2) 0.553(2) 0.0173(15) Uiso 1 1 d . . .
H11A H 0.084(5) 0.539(2) 0.650(2) 0.0173(15) Uiso 1 1 d . . .
H11B H 0.126(5) 0.524(2) 0.587(2) 0.0173(15) Uiso 1 1 d . . .
H12A H 0.048(5) 0.610(2) 0.539(2) 0.0173(15) Uiso 1 1 d . . .
H12B H 0.165(5) 0.633(2) 0.590(2) 0.0173(15) Uiso 1 1 d . . .
H13A H -0.035(5) 0.746(2) 0.699(2) 0.0173(15) Uiso 1 1 d . . .
H13B H -0.178(5) 0.712(2) 0.706(2) 0.0173(15) Uiso 1 1 d . . .
H15 H -0.073(5) 0.876(2) 0.665(2) 0.0173(15) Uiso 1 1 d . . .
H16 H -0.140(5) 0.967(2) 0.724(2) 0.0173(15) Uiso 1 1 d . . .
H17 H -0.304(5) 0.966(2) 0.794(2) 0.0173(15) Uiso 1 1 d . . .
H18 H -0.385(5) 0.861(2) 0.834(2) 0.0173(15) Uiso 1 1 d . . .
H20A H -0.463(5) 0.748(2) 0.788(2) 0.0173(15) Uiso 1 1 d . . .
H20B H -0.316(5) 0.712(2) 0.782(2) 0.0173(15) Uiso 1 1 d . . .
H1N5 H -0.143(5) 0.644(2) 0.842(2) 0.0173(15) Uiso 1 1 d . . .
H21 H -0.166(5) 0.714(2) 0.952(2) 0.0173(15) Uiso 1 1 d . . .
H22A H -0.059(5) 0.804(2) 0.900(2) 0.0173(15) Uiso 1 1 d . . .
H22B H 0.065(5) 0.745(2) 0.911(2) 0.0173(15) Uiso 1 1 d . . .
H22C H -0.023(5) 0.755(2) 0.846(2) 0.0173(15) Uiso 1 1 d . . .
H23 H -0.321(5) 0.780(2) 0.893(2) 0.0173(15) Uiso 1 1 d . . .
H24 H -0.400(5) 0.692(2) 0.948(2) 0.0173(15) Uiso 1 1 d . . .
H25A H -0.622(5) 0.759(2) 0.864(2) 0.0173(15) Uiso 1 1 d . . .
H25B H -0.654(5) 0.724(2) 0.936(2) 0.0173(15) Uiso 1 1 d . . .
H25C H -0.552(5) 0.781(2) 0.928(2) 0.0173(15) Uiso 1 1 d . . .
H1N6 H -0.484(5) 0.650(2) 0.825(2) 0.0173(15) Uiso 1 1 d . . .
H26A H -0.584(5) 0.599(2) 0.938(2) 0.0173(15) Uiso 1 1 d . . .
H26B H -0.693(5) 0.627(2) 0.864(2) 0.0173(15) Uiso 1 1 d . . .
H27A H -0.593(5) 0.547(2) 0.802(2) 0.0173(15) Uiso 1 1 d . . .
H27B H -0.681(5) 0.512(2) 0.862(2) 0.0173(15) Uiso 1 1 d . . .
H1N7 H -0.450(5) 0.508(2) 0.925(2) 0.0173(15) Uiso 1 1 d . . .
H28A H -0.407(5) 0.460(2) 0.793(2) 0.0173(15) Uiso 1 1 d . . .
H28B H -0.523(5) 0.424(2) 0.841(2) 0.0173(15) Uiso 1 1 d . . .
H29A H -0.289(5) 0.410(2) 0.928(2) 0.0173(15) Uiso 1 1 d . . .
H29B H -0.285(5) 0.372(2) 0.862(2) 0.0173(15) Uiso 1 1 d . . .
H30A H -0.142(5) 0.458(2) 0.836(2) 0.0173(15) Uiso 1 1 d . . .
H30B H -0.052(5) 0.430(2) 0.900(2) 0.0173(15) Uiso 1 1 d . . .
H1N8 H -0.137(5) 0.517(2) 0.950(2) 0.0173(15) Uiso 1 1 d . . .
H31A H 0.011(5) 0.551(2) 0.851(2) 0.0173(15) Uiso 1 1 d . . .
H31B H 0.076(5) 0.528(2) 0.918(2) 0.0173(15) Uiso 1 1 d . . .
H32A H 0.073(5) 0.645(2) 0.906(2) 0.0173(15) Uiso 1 1 d . . .
H32B H -0.018(5) 0.623(2) 0.967(2) 0.0173(15) Uiso 1 1 d . . .
H1O1 H 0.219(6) 0.703(3) 0.260(2) 0.0173(15) Uiso 1 1 d . . .
H2O1 H 0.327(5) 0.641(2) 0.252(2) 0.0173(15) Uiso 1 1 d . . .

loop_
_atom_site_aniso_label
_atom_site_aniso_U_11
_atom_site_aniso_U_22
_atom_site_aniso_U_33
_atom_site_aniso_U_23
_atom_site_aniso_U_13
_atom_site_aniso_U_12
Br1 0.0245(2) 0.0150(2) 0.01022(18) 0.00024(14) -0.00221(15) -0.00164(16)
Ni1 0.0071(2) 0.0072(2) 0.0112(2) -0.00067(17) 0.00165(17) -0.00113(17)
Br2 0.0288(2) 0.0113(2) 0.01099(18) 0.00045(14) 0.00038(15) -0.00159(16)
Ni2 0.0118(2) 0.0074(2) 0.0120(2) 0.00063(18) 0.00205(18) 0.00364(18)
Br3 0.0278(2) 0.0188(2) 0.01124(18) 0.00063(15) 0.00209(16) 0.00813(17)
Br4 0.0266(2) 0.0245(3) 0.0237(2) -0.00213(18) -0.01051(18) 0.00282(18)
N1 0.0114(15) 0.0077(15) 0.0128(15) -0.0009(12) 0.0002(12) 0.0005(12)
C1 0.0129(18) 0.0082(18) 0.0119(17) -0.0018(14) 0.0024(14) 0.0001(14)
C2 0.019(2) 0.013(2) 0.019(2) -0.0012(16) 0.0074(16) -0.0049(16)
C3 0.0118(17) 0.0054(17) 0.0104(16) -0.0017(13) 0.0039(13) -0.0013(14)
C4 0.0128(18) 0.0121(19) 0.0085(16) -0.0004(14) -0.0006(14) 0.0004(14)
C5 0.0122(19) 0.015(2) 0.024(2) -0.0011(17) 0.0011(16) 0.0016(16)
N2 0.0110(15) 0.0098(16) 0.0130(15) -0.0032(12) 0.0034(12) -0.0013(12)
C6 0.0052(17) 0.018(2) 0.033(2) -0.0037(18) -0.0022(16) 0.0009(16)
C7 0.0115(19) 0.012(2) 0.038(3) 0.0018(18) 0.0044(17) -0.0022(16)
N3 0.0134(16) 0.0108(17) 0.0164(16) 0.0006(13) 0.0019(13) -0.0035(13)
C8 0.017(2) 0.011(2) 0.021(2) 0.0022(16) 0.0034(16) -0.0087(16)
C9 0.022(2) 0.0085(19) 0.022(2) -0.0003(16) -0.0019(17) -0.0015(16)
C10 0.021(2) 0.010(2) 0.021(2) -0.0008(16) -0.0020(17) 0.0013(16)
N4 0.0120(15) 0.0102(16) 0.0159(16) -0.0020(13) 0.0005(13) -0.0009(12)
C11 0.0100(19) 0.013(2) 0.026(2) -0.0060(17) 0.0022(16) 0.0013(15)
C12 0.0118(19) 0.013(2) 0.022(2) -0.0027(16) 0.0047(16) -0.0006(15)
C13 0.0117(18) 0.0060(17) 0.0121(17) 0.0005(14) 0.0017(13) -0.0016(14)
C14 0.0087(16) 0.0065(17) 0.0100(16) -0.0006(13) -0.0006(13) -0.0008(13)
C15 0.0167(19) 0.016(2) 0.0126(17) -0.0008(15) 0.0022(14) -0.0037(16)
C16 0.023(2) 0.011(2) 0.019(2) 0.0023(16) -0.0015(16) -0.0029(17)
C17 0.026(2) 0.0083(19) 0.0153(19) -0.0013(15) 0.0016(16) 0.0047(16)
C18 0.0169(19) 0.014(2) 0.0113(17) -0.0032(15) 0.0040(14) 0.0030(16)
C19 0.0120(17) 0.0098(19) 0.0116(17) -0.0008(14) 0.0003(14) -0.0005(14)
C20 0.0139(18) 0.0090(18) 0.0108(17) 0.0014(14) 0.0025(14) 0.0002(14)
N5 0.0118(15) 0.0157(17) 0.0097(14) -0.0024(13) 0.0003(12) 0.0059(13)
C21 0.0097(17) 0.016(2) 0.0115(17) -0.0030(15) 0.0006(13) -0.0005(15)
C22 0.016(2) 0.024(2) 0.024(2) -0.0007(19) 0.0008(17) -0.0040(18)
C23 0.0105(17) 0.0082(18) 0.0105(16) -0.0007(14) 0.0011(13) 0.0006(14)
C24 0.0100(17) 0.0064(17) 0.0108(16) -0.0003(13) 0.0017(13) 0.0016(13)
C25 0.0132(18) 0.013(2) 0.021(2) -0.0012(16) 0.0038(16) 0.0077(16)
N6 0.0074(14) 0.0091(16) 0.0122(15) 0.0016(12) 0.0031(11) 0.0004(12)
C26 0.0135(19) 0.014(2) 0.025(2) 0.0060(17) 0.0065(16) -0.0023(16)
C27 0.0146(19) 0.015(2) 0.023(2) 0.0012(16) 0.0026(16) -0.0044(16)
N7 0.0227(18) 0.0093(17) 0.0143(16) 0.0013(13) 0.0056(13) 0.0002(13)
C28 0.031(2) 0.008(2) 0.025(2) -0.0041(17) 0.0091(18) -0.0037(18)
C29 0.039(3) 0.010(2) 0.026(2) 0.0055(18) 0.010(2) 0.0083(19)
C30 0.038(3) 0.013(2) 0.0148(19) 0.0008(16) 0.0070(19) 0.0128(19)
N8 0.0229(18) 0.0155(18) 0.0115(15) -0.0017(13) 0.0032(13) 0.0100(14)
C31 0.016(2) 0.023(2) 0.023(2) -0.0039(18) -0.0034(17) 0.0103(18)
C32 0.0106(19) 0.024(2) 0.026(2) -0.0055(18) -0.0048(16) 0.0087(17)
O1 0.069(3) 0.035(3) 0.062(3) -0.001(2) -0.014(2) 0.007(2)

loop_
_atom_type_symbol
_atom_type_description
_atom_type_scat_dispersion_real
_atom_type_scat_dispersion_imag
_atom_type_scat_source
C C 0.0033 0.0016 'International Tables Vol C Tables 4.2.6.8 and 6.1.1.4'
H H 0.0000 0.0000 'International Tables Vol C Tables 4.2.6.8 and 6.1.1.4'
N N 0.0061 0.0033 'International Tables Vol C Tables 4.2.6.8 and 6.1.1.4'
Ni Ni 0.3393 1.1124 'International Tables Vol C Tables 4.2.6.8 and 6.1.1.4'
Br Br -0.2901 2.4595 'International Tables Vol C Tables 4.2.6.8 and 6.1.1.4'
O O 0.0106 0.0060 'International Tables Vol C Tables 4.2.6.8 and 6.1.1.4'

loop_
_geom_angle_atom_site_label_1
_geom_angle_atom_site_label_2
_geom_angle_atom_site_label_3
_geom_angle
_geom_angle_site_symmetry_1
_geom_angle_site_symmetry_3
_geom_angle_publ_flag
N3 Ni1 N4 92.19(14) . . ?
N3 Ni1 N1 175.80(13) . . ?
N4 Ni1 N1 85.59(13) . . ?
N3 Ni1 N2 86.00(13) . . ?
N4 Ni1 N2 177.41(13) . . ?
N1 Ni1 N2 96.10(13) . . ?
N3 Ni1 Br2 91.20(10) . . ?
N4 Ni1 Br2 94.48(10) . . ?
N1 Ni1 Br2 92.53(9) . . ?
N2 Ni1 Br2 87.42(9) . . ?
N3 Ni1 Br1 84.14(10) . . ?
N4 Ni1 Br1 85.55(10) . . ?
N1 Ni1 Br1 92.12(9) . . ?
N2 Ni1 Br1 92.41(9) . . ?
Br2 Ni1 Br1 175.34(2) . . ?
N8 Ni2 N7 91.42(15) . . ?
N8 Ni2 N6 174.35(14) . . ?
N7 Ni2 N6 86.53(14) . . ?
N8 Ni2 N5 86.65(15) . . ?
N7 Ni2 N5 177.19(14) . . ?
N6 Ni2 N5 95.58(13) . . ?
C12 N1 C1 114.2(3) . . ?
C12 N1 Ni1 105.4(2) . . ?
C1 N1 Ni1 114.8(2) . . ?
N1 C1 C2 113.5(3) . . ?
N1 C1 C3 110.2(3) . . ?
C2 C1 C3 111.2(3) . . ?
C4 C3 C13 115.3(3) . . ?
C4 C3 C1 112.7(3) . . ?
C13 C3 C1 111.1(3) . . ?
N2 C4 C5 111.9(3) . . ?
N2 C4 C3 111.7(3) . . ?
C5 C4 C3 112.2(3) . . ?
C4 N2 C6 114.1(3) . . ?
C4 N2 Ni1 117.8(2) . . ?
C6 N2 Ni1 105.6(2) . . ?
N2 C6 C7 108.1(3) . . ?
N3 C7 C6 109.2(3) . . ?
C7 N3 C8 113.9(3) . . ?
C7 N3 Ni1 106.1(2) . . ?
C8 N3 Ni1 117.9(3) . . ?
N3 C8 C9 112.6(3) . . ?
C8 C9 C10 115.9(4) . . ?
N4 C10 C9 111.5(3) . . ?
C10 N4 C11 114.5(3) . . ?
C10 N4 Ni1 118.5(3) . . ?
C11 N4 Ni1 105.3(2) . . ?
N4 C11 C12 109.1(3) . . ?
N1 C12 C11 108.0(3) . . ?
C14 C13 C3 115.0(3) . . ?
C15 C14 C19 118.9(3) . . ?
C15 C14 C13 116.4(3) . . ?
C19 C14 C13 124.6(3) . . ?
C16 C15 C14 121.1(4) . . ?
C17 C16 C15 120.1(4) . . ?
C16 C17 C18 119.2(4) . . ?
C17 C18 C19 122.1(4) . . ?
C18 C19 C14 118.5(3) . . ?
C18 C19 C20 117.2(3) . . ?
C14 C19 C20 124.3(3) . . ?
C19 C20 C23 114.3(3) . . ?
C32 N5 C21 110.4(3) . . ?
C32 N5 Ni2 107.0(3) . . ?
C21 N5 Ni2 122.3(2) . . ?
N5 C21 C23 112.1(3) . . ?
N5 C21 C22 111.3(3) . . ?
C23 C21 C22 112.4(3) . . ?
C21 C23 C24 110.4(3) . . ?
C21 C23 C20 115.6(3) . . ?
C24 C23 C20 112.5(3) . . ?
N6 C24 C25 113.2(3) . . ?
N6 C24 C23 109.1(3) . . ?
C25 C24 C23 111.7(3) . . ?
C26 N6 C24 113.7(3) . . ?
C26 N6 Ni2 107.0(2) . . ?
C24 N6 Ni2 114.8(2) . . ?
N6 C26 C27 105.4(3) . . ?
N7 C27 C26 105.9(3) . . ?
C28 N7 C27 111.1(3) . . ?
C28 N7 Ni2 119.5(3) . . ?
C27 N7 Ni2 108.1(3) . . ?
N7 C28 C29 110.4(4) . . ?
C28 C29 C30 112.9(4) . . ?
N8 C30 C29 111.9(4) . . ?
C31 N8 C30 109.3(3) . . ?
C31 N8 Ni2 109.7(3) . . ?
C30 N8 Ni2 123.0(3) . . ?
N8 C31 C32 107.5(3) . . ?
N5 C32 C31 107.5(3) . . ?

loop_
_geom_bond_atom_site_label_1
_geom_bond_atom_site_label_2
_geom_bond_distance
_geom_bond_site_symmetry_2
_geom_bond_publ_flag
Br1 Ni1 2.7058(6) . ?
Ni1 N3 2.060(3) . ?
Ni1 N4 2.066(3) . ?
Ni1 N1 2.070(3) . ?
Ni1 N2 2.074(3) . ?
Ni1 Br2 2.6229(6) . ?
Ni2 N8 1.944(3) . ?
Ni2 N7 1.948(3) . ?
Ni2 N6 1.959(3) . ?
Ni2 N5 1.975(4) . ?
N1 C12 1.479(5) . ?
N1 C1 1.490(5) . ?
C1 C2 1.529(5) . ?
C1 C3 1.557(5) . ?
C3 C4 1.549(5) . ?
C3 C13 1.550(5) . ?
C4 N2 1.476(5) . ?
C4 C5 1.540(6) . ?
N2 C6 1.489(5) . ?
C6 C7 1.538(6) . ?
C7 N3 1.474(5) . ?
N3 C8 1.480(5) . ?
C8 C9 1.523(6) . ?
C9 C10 1.525(6) . ?
C10 N4 1.475(5) . ?
N4 C11 1.477(5) . ?
C11 C12 1.513(6) . ?
C13 C14 1.523(5) . ?
C14 C15 1.408(5) . ?
C14 C19 1.406(5) . ?
C15 C16 1.383(6) . ?
C16 C17 1.383(6) . ?
C17 C18 1.388(6) . ?
C18 C19 1.396(5) . ?
C19 C20 1.523(5) . ?
C20 C23 1.546(5) . ?
N5 C32 1.492(5) . ?
N5 C21 1.494(5) . ?
C21 C23 1.530(5) . ?
C21 C22 1.543(6) . ?
C23 C24 1.534(5) . ?
C24 N6 1.500(5) . ?
C24 C25 1.534(5) . ?
N6 C26 1.500(5) . ?
C26 C27 1.506(6) . ?
C27 N7 1.485(5) . ?
N7 C28 1.476(5) . ?
C28 C29 1.523(7) . ?
C29 C30 1.525(7) . ?
C30 N8 1.488(6) . ?
N8 C31 1.487(6) . ?
C31 C32 1.504(6) . ?

loop_
_geom_torsion_atom_site_label_1
_geom_torsion_atom_site_label_2
_geom_torsion_atom_site_label_3
_geom_torsion_atom_site_label_4
_geom_torsion
_geom_torsion_site_symmetry_1
_geom_torsion_site_symmetry_2
_geom_torsion_site_symmetry_3
_geom_torsion_site_symmetry_4
_geom_torsion_publ_flag
N3 Ni1 N1 C12 -42.3(19) . . . . ?
N4 Ni1 N1 C12 15.9(3) . . . . ?
N2 Ni1 N1 C12 -162.1(2) . . . . ?
Br2 Ni1 N1 C12 110.2(2) . . . . ?
Br1 Ni1 N1 C12 -69.5(2) . . . . ?
N3 Ni1 N1 C1 84.3(19) . . . . ?
N4 Ni1 N1 C1 142.5(3) . . . . ?
N2 Ni1 N1 C1 -35.5(3) . . . . ?
Br2 Ni1 N1 C1 -123.2(2) . . . . ?
Br1 Ni1 N1 C1 57.1(2) . . . . ?
C12 N1 C1 C2 -53.6(4) . . . . ?
Ni1 N1 C1 C2 -175.5(3) . . . . ?
C12 N1 C1 C3 -179.1(3) . . . . ?
Ni1 N1 C1 C3 59.1(3) . . . . ?
N1 C1 C3 C4 -77.9(4) . . . . ?
C2 C1 C3 C4 155.4(3) . . . . ?
N1 C1 C3 C13 53.2(4) . . . . ?
C2 C1 C3 C13 -73.5(4) . . . . ?
C13 C3 C4 N2 -56.3(4) . . . . ?
C1 C3 C4 N2 72.7(4) . . . . ?
C13 C3 C4 C5 70.4(4) . . . . ?
C1 C3 C4 C5 -160.7(3) . . . . ?
C5 C4 N2 C6 57.6(4) . . . . ?
C3 C4 N2 C6 -175.6(3) . . . . ?
C5 C4 N2 Ni1 -177.8(3) . . . . ?
C3 C4 N2 Ni1 -51.0(4) . . . . ?
N3 Ni1 N2 C4 -144.4(3) . . . . ?
N4 Ni1 N2 C4 -99(3) . . . . ?
N1 Ni1 N2 C4 31.9(3) . . . . ?
Br2 Ni1 N2 C4 124.2(3) . . . . ?
Br1 Ni1 N2 C4 -60.5(3) . . . . ?
N3 Ni1 N2 C6 -15.6(3) . . . . ?
N4 Ni1 N2 C6 30(3) . . . . ?
N1 Ni1 N2 C6 160.7(3) . . . . ?
Br2 Ni1 N2 C6 -107.0(3) . . . . ?
Br1 Ni1 N2 C6 68.3(3) . . . . ?
C4 N2 C6 C7 172.3(3) . . . . ?
Ni1 N2 C6 C7 41.3(4) . . . . ?
N2 C6 C7 N3 -56.6(5) . . . . ?
C6 C7 N3 C8 171.9(3) . . . . ?
C6 C7 N3 Ni1 40.5(4) . . . . ?
N4 Ni1 N3 C7 168.0(3) . . . . ?
N1 Ni1 N3 C7 -134.0(18) . . . . ?
N2 Ni1 N3 C7 -13.9(3) . . . . ?
Br2 Ni1 N3 C7 73.5(3) . . . . ?
Br1 Ni1 N3 C7 -106.7(3) . . . . ?
N4 Ni1 N3 C8 38.9(3) . . . . ?
N1 Ni1 N3 C8 96.9(18) . . . . ?
N2 Ni1 N3 C8 -142.9(3) . . . . ?
Br2 Ni1 N3 C8 -55.6(3) . . . . ?
Br1 Ni1 N3 C8 124.2(3) . . . . ?
C7 N3 C8 C9 179.0(4) . . . . ?
Ni1 N3 C8 C9 -55.7(4) . . . . ?
N3 C8 C9 C10 67.8(5) . . . . ?
C8 C9 C10 N4 -67.7(5) . . . . ?
C9 C10 N4 C11 -178.3(4) . . . . ?
C9 C10 N4 Ni1 56.4(4) . . . . ?
N3 Ni1 N4 C10 -39.9(3) . . . . ?
N1 Ni1 N4 C10 143.7(3) . . . . ?
N2 Ni1 N4 C10 -86(3) . . . . ?
Br2 Ni1 N4 C10 51.5(3) . . . . ?
Br1 Ni1 N4 C10 -123.8(3) . . . . ?
N3 Ni1 N4 C11 -169.5(3) . . . . ?
N1 Ni1 N4 C11 14.1(3) . . . . ?
N2 Ni1 N4 C11 145(3) . . . . ?
Br2 Ni1 N4 C11 -78.1(3) . . . . ?
Br1 Ni1 N4 C11 106.6(3) . . . . ?
C10 N4 C11 C12 -173.6(3) . . . . ?
Ni1 N4 C11 C12 -41.7(4) . . . . ?
C1 N1 C12 C11 -169.6(3) . . . . ?
Ni1 N1 C12 C11 -42.7(4) . . . . ?
N4 C11 C12 N1 58.5(4) . . . . ?
C4 C3 C13 C14 -81.6(4) . . . . ?
C1 C3 C13 C14 148.7(3) . . . . ?
C3 C13 C14 C15 -61.8(4) . . . . ?
C3 C13 C14 C19 119.9(4) . . . . ?
C19 C14 C15 C16 -0.7(6) . . . . ?
C13 C14 C15 C16 -179.1(4) . . . . ?
C14 C15 C16 C17 -2.0(6) . . . . ?
C15 C16 C17 C18 1.8(6) . . . . ?
C16 C17 C18 C19 1.2(6) . . . . ?
C17 C18 C19 C14 -3.8(6) . . . . ?
C17 C18 C19 C20 176.7(4) . . . . ?
C15 C14 C19 C18 3.5(5) . . . . ?
C13 C14 C19 C18 -178.3(3) . . . . ?
C15 C14 C19 C20 -177.0(3) . . . . ?
C13 C14 C19 C20 1.2(6) . . . . ?
C18 C19 C20 C23 -54.4(5) . . . . ?
C14 C19 C20 C23 126.2(4) . . . . ?
N8 Ni2 N5 C32 -18.1(3) . . . . ?
N7 Ni2 N5 C32 -65(3) . . . . ?
N6 Ni2 N5 C32 156.7(2) . . . . ?
N8 Ni2 N5 C21 -146.7(3) . . . . ?
N7 Ni2 N5 C21 166(3) . . . . ?
N6 Ni2 N5 C21 28.1(3) . . . . ?
C32 N5 C21 C23 -170.7(3) . . . . ?
Ni2 N5 C21 C23 -43.5(4) . . . . ?
C32 N5 C21 C22 62.4(4) . . . . ?
Ni2 N5 C21 C22 -170.4(3) . . . . ?
N5 C21 C23 C24 65.3(4) . . . . ?
C22 C21 C23 C24 -168.4(3) . . . . ?
N5 C21 C23 C20 -63.8(4) . . . . ?
C22 C21 C23 C20 62.5(4) . . . . ?
C19 C20 C23 C21 -82.8(4) . . . . ?
C19 C20 C23 C24 149.2(3) . . . . ?
C21 C23 C24 N6 -79.0(4) . . . . ?
C20 C23 C24 N6 51.7(4) . . . . ?
C21 C23 C24 C25 155.0(3) . . . . ?
C20 C23 C24 C25 -74.2(4) . . . . ?
C25 C24 N6 C26 -45.4(4) . . . . ?
C23 C24 N6 C26 -170.5(3) . . . . ?
C25 C24 N6 Ni2 -169.1(3) . . . . ?
C23 C24 N6 Ni2 65.9(3) . . . . ?
N8 Ni2 N6 C26 -52.0(16) . . . . ?
N7 Ni2 N6 C26 16.9(3) . . . . ?
N5 Ni2 N6 C26 -165.0(2) . . . . ?
N8 Ni2 N6 C24 75.2(15) . . . . ?
N7 Ni2 N6 C24 144.1(3) . . . . ?
N5 Ni2 N6 C24 -37.8(3) . . . . ?
C24 N6 C26 C27 -171.7(3) . . . . ?
Ni2 N6 C26 C27 -43.8(4) . . . . ?
N6 C26 C27 N7 56.2(4) . . . . ?
C26 C27 N7 C28 -175.0(3) . . . . ?
C26 C27 N7 Ni2 -42.0(4) . . . . ?
N8 Ni2 N7 C28 -42.7(3) . . . . ?
N6 Ni2 N7 C28 142.5(3) . . . . ?
N5 Ni2 N7 C28 4(3) . . . . ?
N8 Ni2 N7 C27 -171.1(3) . . . . ?
N6 Ni2 N7 C27 14.1(3) . . . . ?
N5 Ni2 N7 C27 -124(3) . . . . ?
C27 N7 C28 C29 -170.4(3) . . . . ?
Ni2 N7 C28 C29 62.6(4) . . . . ?
N7 C28 C29 C30 -68.0(5) . . . . ?
C28 C29 C30 N8 61.5(5) . . . . ?
C29 C30 N8 C31 177.9(4) . . . . ?
C29 C30 N8 Ni2 -51.3(5) . . . . ?
N7 Ni2 N8 C31 168.3(3) . . . . ?
N6 Ni2 N8 C31 -123.0(14) . . . . ?
N5 Ni2 N8 C31 -9.6(3) . . . . ?
N7 Ni2 N8 C30 37.6(3) . . . . ?
N6 Ni2 N8 C30 106.3(15) . . . . ?
N5 Ni2 N8 C30 -140.3(3) . . . . ?
C30 N8 C31 C32 172.8(3) . . . . ?
Ni2 N8 C31 C32 35.2(4) . . . . ?
C21 N5 C32 C31 177.0(3) . . . . ?
Ni2 N5 C32 C31 41.7(4) . . . . ?
N8 C31 C32 N5 -50.6(5) . . . . ?
